data_7235744
loop_
_publ_author_name
'Li, Hairong'
'Sun, Shuangyong'
'Mhaisalkar, Subodh'
'Zin, Melvin T.'
'Lam, Yeng Ming'
'Grimsdale, Andrew C.'

_publ_section_title
;
 A high voltage solar cell using a donor--acceptor conjugated polymer
 based on pyrrolo[3,4-f]-2,1,3-benzothiadiazole-5,7-dione
;
_journal_issue 42
_journal_name_full 'J. Mater. Chem. A'
_journal_page_first 17925
_journal_paper_doi 10.1039/C4TA01248H
_journal_volume 2
_journal_year 2014
_chemical_formula_sum 'C28 H31 N3 O2 S3'
_chemical_formula_weight 537.76
_space_group_IT_number 2
_space_group_name_Hall '-P 1'
_space_group_name_H-M_alt 'P -1'
_symmetry_cell_setting triclinic
_symmetry_Int_Tables_number 2
_symmetry_space_group_name_Hall '-P 1'
_symmetry_space_group_name_H-M 'P -1'
_cell_angle_alpha 94.262(3)
_cell_angle_beta 93.003(3)
_cell_angle_gamma 90.461(4)
_cell_formula_units_Z 4
_cell_length_a 7.8761(6)
_cell_length_b 10.7803(8)
_cell_length_c 31.713(2)
_cell_measurement_reflns_used 33792
_cell_measurement_temperature 293
_cell_measurement_theta_max 25.25
_cell_measurement_theta_min 1.29
_cell_volume 2681.3(3)
_computing_cell_refinement unknown
_computing_data_collection unknown
_computing_data_reduction unknown
_computing_molecular_graphics unknown
_computing_structure_solution unknown
_diffrn_ambient_temperature 293
_diffrn_detector_area_resol_mean 0.7
_diffrn_measured_fraction_theta_full 0.98
_diffrn_measured_fraction_theta_max 0.98
_diffrn_measurement_device 'four-cycle diffractometer'
_diffrn_measurement_device_type 'Bruker CCD'
_diffrn_measurement_method 'single crystal diffraction'
_diffrn_radiation_monochromator graphite
_diffrn_radiation_source 'X-ray tube'
_diffrn_radiation_type 'Mo K\a'
_diffrn_radiation_wavelength 0.71073
_diffrn_reflns_av_R_equivalents 0.0435
_diffrn_reflns_av_sigmaI/netI 0.0498
_diffrn_reflns_limit_h_max 9
_diffrn_reflns_limit_h_min -8
_diffrn_reflns_limit_k_max 12
_diffrn_reflns_limit_k_min -12
_diffrn_reflns_limit_l_max 37
_diffrn_reflns_limit_l_min -37
_diffrn_reflns_number 33792
_diffrn_reflns_theta_full 25.25
_diffrn_reflns_theta_max 25.25
_diffrn_reflns_theta_min 1.29
_diffrn_source_current 40
_diffrn_source_voltage 50
_exptl_absorpt_coefficient_mu 0.307
_exptl_absorpt_correction_T_max 0.985
_exptl_absorpt_correction_T_min 0.929
_exptl_absorpt_correction_type multi-scan
_exptl_crystal_colour yellow
_exptl_crystal_density_diffrn 1.3317
_exptl_crystal_description plate
_exptl_crystal_F_000 1136
_exptl_crystal_size_max 0.5
_exptl_crystal_size_mid 0.2
_exptl_crystal_size_min 0.05
_refine_diff_density_max 0.91
_refine_diff_density_min -0.97
_refine_ls_extinction_method none
_refine_ls_goodness_of_fit_gt 3.49
_refine_ls_goodness_of_fit_ref 2.73
_refine_ls_hydrogen_treatment constr
_refine_ls_number_constraints 248
_refine_ls_number_parameters 649
_refine_ls_number_reflns 9513
_refine_ls_number_restraints 0
_refine_ls_R_factor_all 0.1355
_refine_ls_R_factor_gt 0.0703
_refine_ls_shift/su_max 0.0151
_refine_ls_shift/su_mean 0.0013
_refine_ls_structure_factor_coef F
_refine_ls_weighting_details w=1/(\s^2^(F)+0.0001F^2^)
_refine_ls_weighting_scheme sigma
_refine_ls_wR_factor_gt 0.0808
_refine_ls_wR_factor_ref 0.0878
_reflns_number_gt 5237
_reflns_number_total 9513
_reflns_threshold_expression I>3\s(I)
_cod_data_source_file c4ta01248h1.cif
_cod_data_source_block I
_cod_database_code 7235744

loop_
_symmetry_equiv_pos_site_id
_symmetry_equiv_pos_as_xyz
1 x,y,z
2 -x,-y,-z

loop_
_atom_site_label
_atom_site_type_symbol
_atom_site_fract_x
_atom_site_fract_y
_atom_site_fract_z
_atom_site_adp_type
_atom_site_U_iso_or_equiv
_atom_site_symmetry_multiplicity
_atom_site_occupancy
_atom_site_calc_flag
S1 S 0.77816(17) 0.85335(13) 0.05032(4) Uani 0.0633(5) 2 1 d
S2 S 0.51970(18) 0.36527(14) 0.04622(4) Uani 0.0682(6) 2 1 d
S3 S 0.25156(19) 0.73565(15) 0.04706(4) Uani 0.0741(6) 2 1 d
S4 S 1.05440(19) 1.22762(15) 0.04842(4) Uani 0.0756(6) 2 1 d
S5 S 0.44882(19) 0.16032(14) 0.16628(6) Uani 0.0859(7) 2 1 d
S6 S 0.91519(19) 0.65560(14) 0.17052(5) Uani 0.0833(7) 2 1 d
O1 O 1.0194(4) 0.9866(3) 0.25975(9) Uani 0.0461(11) 2 1 d
O2 O 1.0893(3) 1.3321(3) 0.18958(9) Uani 0.0471(11) 2 1 d
O3 O 0.3856(3) 0.4882(3) 0.25769(9) Uani 0.0451(11) 2 1 d
O4 O 0.2816(3) 0.8351(3) 0.18927(9) Uani 0.0456(11) 2 1 d
C1 C 0.7645(4) 0.7953(3) 0.23068(10) Uani 0.0076(10) 2 1 d
N1 N 1.0761(4) 1.1694(3) 0.23163(10) Uani 0.0345(12) 2 1 d
C2 C 0.6230(4) 0.2992(3) 0.22692(11) Uani 0.0144(12) 2 1 d
N2 N 0.3164(4) 0.6723(3) 0.23074(10) Uani 0.0355(12) 2 1 d
N3 N 0.8004(4) 0.8084(3) 0.09700(11) Uani 0.0486(14) 2 1 d
N4 N 0.8357(4) 0.9971(4) 0.05783(10) Uani 0.0515(15) 2 1 d
N5 N 0.5210(5) 0.3176(4) 0.09301(12) Uani 0.0567(15) 2 1 d
N6 N 0.4691(4) 0.5087(4) 0.05528(11) Uani 0.0552(15) 2 1 d
C3 C 1.0125(5) 1.0498(4) 0.23010(13) Uani 0.0336(15) 2 1 d
C4 C 1.0499(5) 1.2265(4) 0.19392(12) Uani 0.0333(15) 2 1 d
C5 C 0.3793(5) 0.5519(4) 0.22816(13) Uani 0.0338(15) 2 1 d
C6 C 0.4019(5) 0.8761(4) 0.10688(12) Uani 0.0376(16) 2 1 d
C7 C 0.3239(5) 0.7290(4) 0.19302(12) Uani 0.0333(15) 2 1 d
C8 C 0.9438(4) 1.0209(4) 0.18545(11) Uani 0.0307(14) 2 1 d
C9 C 0.2539(6) 1.0751(4) 0.48320(13) Uani 0.0559(19) 2 1 d
C10 C 1.1510(6) 1.5603(4) 0.44086(13) Uani 0.0579(19) 2 1 d
C11 C 0.2312(5) 0.7247(4) 0.26776(12) Uani 0.0407(16) 2 1 d
C12 C 0.8559(5) 0.9081(4) 0.12209(12) Uani 0.0364(15) 2 1 d
C13 C 1.2378(6) 1.5767(4) 0.48425(13) Uani 0.0577(19) 2 1 d
C14 C 0.9302(5) 1.3679(4) 0.10797(13) Uani 0.0418(17) 2 1 d
C15 C 1.1730(6) 1.6824(4) 0.51183(13) Uani 0.0580(19) 2 1 d
C16 C 0.3250(6) 1.0592(4) 0.44025(13) Uani 0.0576(19) 2 1 d
C17 C 1.2547(6) 1.7014(4) 0.55566(13) Uani 0.0572(19) 2 1 d
C18 C 0.2500(6) 0.9561(4) 0.41120(13) Uani 0.0574(19) 2 1 d
C19 C 0.2665(6) 1.2012(4) 0.55498(13) Uani 0.059(2) 2 1 d
C20 C 0.3326(6) 1.1814(4) 0.51145(13) Uani 0.0583(19) 2 1 d
C21 C 1.1785(5) 1.2265(4) 0.26862(12) Uani 0.0406(15) 2 1 d
C22 C 0.4798(5) 0.4168(4) 0.11930(14) Uani 0.0419(17) 2 1 d
C23 C 0.3467(6) 1.3083(4) 0.58188(13) Uani 0.060(2) 2 1 d
C24 C 1.2127(6) 1.4556(4) 0.41212(13) Uani 0.0574(19) 2 1 d
C25 C 0.4255(4) 0.5263(4) 0.18318(12) Uani 0.0327(15) 2 1 d
C26 C 0.3899(4) 0.6352(4) 0.16166(12) Uani 0.0293(14) 2 1 d
C27 C 0.5180(5) 0.3038(4) 0.18607(14) Uani 0.0415(16) 2 1 d
C28 C 1.1207(6) 1.4385(4) 0.36909(13) Uani 0.0517(18) 2 1 d
C29 C 0.9683(4) 1.1287(4) 0.16304(12) Uani 0.0315(14) 2 1 d
C30 C 1.0833(5) 1.3117(4) 0.29841(12) Uani 0.0447(16) 2 1 d
C31 C 0.3372(5) 0.8113(4) 0.29799(12) Uani 0.0427(16) 2 1 d
C32 C 0.8778(5) 1.0171(4) 0.09968(13) Uani 0.0399(16) 2 1 d
C33 C 0.4737(5) 0.4154(4) 0.16417(13) Uani 0.0343(15) 2 1 d
C34 C 0.4486(5) 0.5263(4) 0.09726(13) Uani 0.0399(16) 2 1 d
C35 C 0.8860(5) 0.9095(4) 0.16717(12) Uani 0.0313(14) 2 1 d
C36 C 1.2741(6) 1.8335(4) 0.62573(13) Uani 0.061(2) 2 1 d
C37 C 1.1894(6) 1.3406(4) 0.33891(12) Uani 0.0505(18) 2 1 d
C38 C 0.8538(5) 0.7987(4) 0.18973(13) Uani 0.0379(15) 2 1 d
C39 C 0.3990(5) 0.6413(4) 0.11903(12) Uani 0.0348(15) 2 1 d
C40 C 1.1901(6) 1.8085(4) 0.58240(13) Uani 0.060(2) 2 1 d
C41 C 0.3270(6) 0.9387(4) 0.36897(13) Uani 0.0542(18) 2 1 d
C42 C 0.9367(5) 1.1340(4) 0.12051(12) Uani 0.0336(15) 2 1 d
C43 C 0.2785(6) 1.3341(5) 0.62466(14) Uani 0.065(2) 2 1 d
C44 C 0.9639(5) 1.2439(4) 0.09673(12) Uani 0.0404(16) 2 1 d
C45 C 0.3614(5) 0.7508(4) 0.09535(12) Uani 0.0388(16) 2 1 d
C46 C 0.2475(5) 0.8388(4) 0.33846(12) Uani 0.0506(18) 2 1 d
C47 C 0.5295(6) 0.0942(5) 0.20859(18) Uani 0.065(2) 2 1 d
C48 C 0.6148(6) 0.1743(6) 0.23577(17) Uani 0.075(3) 2 1 d
C49 C 0.7778(6) 0.6720(7) 0.23966(16) Uani 0.083(3) 2 1 d
C50 C 0.8523(6) 0.5905(5) 0.21278(18) Uani 0.067(2) 2 1 d
C51 C 1.0477(6) 1.3816(5) 0.04363(17) Uani 0.068(2) 2 1 d
C52 C 0.9794(7) 1.4419(5) 0.07569(18) Uani 0.068(2) 2 1 d
C53 C 1.2061(7) 1.9441(5) 0.65112(16) Uani 0.081(2) 2 1 d
C54 C 0.3577(8) 1.4452(5) 0.64945(15) Uani 0.081(2) 2 1 d
C55 C 0.2601(7) 0.8884(5) 0.04226(17) Uani 0.072(2) 2 1 d
C56 C 0.3449(7) 0.9508(5) 0.07498(17) Uani 0.071(2) 2 1 d
H1c6 H 0.460508 0.906272 0.132982 Uiso 0.0451 2 1 d
H1c9 H 0.266547 0.999128 0.497005 Uiso 0.0671 2 1 d
H2c9 H 0.133125 1.086053 0.480204 Uiso 0.0671 2 1 d
H1c10 H 1.15821 1.636696 0.427276 Uiso 0.0695 2 1 d
H2c10 H 1.030656 1.551414 0.44334 Uiso 0.0695 2 1 d
H1c11 H 0.186754 0.658522 0.282744 Uiso 0.0488 2 1 d
H2c11 H 0.129899 0.766288 0.258665 Uiso 0.0488 2 1 d
H1c13 H 1.357968 1.587077 0.481762 Uiso 0.0692 2 1 d
H2c13 H 1.228039 1.500931 0.498113 Uiso 0.0692 2 1 d
H1c14 H 0.881105 1.398538 0.13373 Uiso 0.0501 2 1 d
H1c15 H 1.181466 1.757969 0.497806 Uiso 0.0697 2 1 d
H2c15 H 1.052201 1.673564 0.513489 Uiso 0.0697 2 1 d
H1c16 H 0.315684 1.135953 0.426822 Uiso 0.0691 2 1 d
H2c16 H 0.44596 1.049477 0.443255 Uiso 0.0691 2 1 d
H1c17 H 1.375571 1.70986 0.553995 Uiso 0.0687 2 1 d
H2c17 H 1.243521 1.626539 0.569945 Uiso 0.0687 2 1 d
H1c18 H 0.12978 0.967949 0.407144 Uiso 0.0689 2 1 d
H2c18 H 0.256483 0.879719 0.424929 Uiso 0.0689 2 1 d
H1c19 H 0.145507 1.211828 0.552723 Uiso 0.0707 2 1 d
H2c19 H 0.279767 1.12642 0.569388 Uiso 0.0707 2 1 d
H1c20 H 0.453771 1.171873 0.51369 Uiso 0.0699 2 1 d
H2c20 H 0.322496 1.256994 0.497351 Uiso 0.0699 2 1 d
H1c21 H 1.274014 1.270358 0.259033 Uiso 0.0487 2 1 d
H2c21 H 1.231112 1.162223 0.28397 Uiso 0.0487 2 1 d
H1c23 H 0.339856 1.3821 0.56673 Uiso 0.0715 2 1 d
H2c23 H 0.467358 1.296547 0.584789 Uiso 0.0715 2 1 d
H1c24 H 1.207287 1.379376 0.425888 Uiso 0.0689 2 1 d
H2c24 H 1.332227 1.466174 0.408768 Uiso 0.0689 2 1 d
H1c28 H 1.00234 1.421997 0.372401 Uiso 0.062 2 1 d
H2c28 H 1.117617 1.516518 0.356319 Uiso 0.062 2 1 d
H1c30 H 0.978679 1.272311 0.30457 Uiso 0.0537 2 1 d
H2c30 H 1.058272 1.387562 0.285403 Uiso 0.0537 2 1 d
H1c31 H 0.4448 0.773765 0.304273 Uiso 0.0512 2 1 d
H2c31 H 0.357275 0.887539 0.285126 Uiso 0.0512 2 1 d
H1c36 H 1.39436 1.844004 0.623452 Uiso 0.0734 2 1 d
H2c36 H 1.264971 1.760837 0.641242 Uiso 0.0734 2 1 d
H1c37 H 1.207237 1.265637 0.352997 Uiso 0.0605 2 1 d
H2c37 H 1.302565 1.363529 0.332388 Uiso 0.0605 2 1 d
H1c40 H 1.194559 1.882414 0.567357 Uiso 0.0724 2 1 d
H2c40 H 1.069715 1.798934 0.584657 Uiso 0.0724 2 1 d
H1c41 H 0.326501 1.016253 0.355946 Uiso 0.0651 2 1 d
H2c41 H 0.446537 0.923612 0.373007 Uiso 0.0651 2 1 d
H1c43 H 0.292875 1.262199 0.640562 Uiso 0.0782 2 1 d
H2c43 H 0.157576 1.34453 0.621782 Uiso 0.0782 2 1 d
H1c46 H 0.235916 0.763587 0.352529 Uiso 0.0607 2 1 d
H2c46 H 0.131187 0.859066 0.331819 Uiso 0.0607 2 1 d
H1c47 H 0.515702 0.007512 0.21285 Uiso 0.0777 2 1 d
H1c48 H 0.670091 0.146935 0.261083 Uiso 0.09 2 1 d
H1c49 H 0.733616 0.644908 0.265136 Uiso 0.0999 2 1 d
H1c50 H 0.867433 0.504254 0.217474 Uiso 0.0808 2 1 d
H1c51 H 1.089396 1.421015 0.019985 Uiso 0.0816 2 1 d
H1c52 H 0.963787 1.530334 0.077161 Uiso 0.082 2 1 d
H1c53 H 1.276025 1.960649 0.676657 Uiso 0.0969 2 1 d
H2c53 H 1.207184 2.01546 0.634728 Uiso 0.0969 2 1 d
H3c53 H 1.091655 1.926687 0.658143 Uiso 0.0969 2 1 d
H1c54 H 0.297265 1.463176 0.674664 Uiso 0.0976 2 1 d
H2c54 H 0.474311 1.42818 0.657048 Uiso 0.0976 2 1 d
H3c54 H 0.352281 1.515466 0.632553 Uiso 0.0976 2 1 d
H1c55 H 0.209621 0.927532 0.018524 Uiso 0.0865 2 1 d
H1c56 H 0.364713 1.039045 0.076413 Uiso 0.0846 2 1 d
H1c1 H 0.711542 0.862228 0.246562 Uiso 0.0091 2 1 d
H1c2 H 0.681962 0.366468 0.243161 Uiso 0.0173 2 1 d

loop_
_atom_site_aniso_label
_atom_site_aniso_type_symbol
_atom_site_aniso_U_11
_atom_site_aniso_U_22
_atom_site_aniso_U_33
_atom_site_aniso_U_12
_atom_site_aniso_U_13
_atom_site_aniso_U_23
S1 S 0.0903(10) 0.0650(10) 0.0317(7) -0.0193(8) -0.0027(6) -0.0092(6)
S2 S 0.0927(10) 0.0677(11) 0.0426(8) 0.0132(8) 0.0143(7) -0.0157(7)
S3 S 0.0948(11) 0.0842(12) 0.0430(8) 0.0023(8) -0.0105(7) 0.0109(8)
S4 S 0.1063(11) 0.0763(12) 0.0482(8) 0.0039(9) 0.0228(8) 0.0181(8)
S5 S 0.0875(11) 0.0527(10) 0.1153(14) 0.0040(8) 0.0019(10) -0.0060(9)
S6 S 0.0895(11) 0.0575(11) 0.1020(13) -0.0039(8) 0.0078(9) -0.0015(9)
O1 O 0.072(2) 0.037(2) 0.0296(17) -0.0020(15) 0.0028(15) 0.0055(15)
O2 O 0.062(2) 0.034(2) 0.0450(19) -0.0072(16) -0.0080(15) 0.0050(15)
O3 O 0.066(2) 0.038(2) 0.0321(17) 0.0048(15) 0.0009(14) 0.0057(15)
O4 O 0.0622(19) 0.033(2) 0.0434(18) 0.0097(15) 0.0123(14) 0.0046(15)
C1 C 0.0179(18) 0.0007(17) 0.0186(19) -0.0004(13) -0.0026(14) 0.0104(14)
N1 N 0.042(2) 0.034(2) 0.0266(19) -0.0012(17) 0.0005(15) -0.0021(16)
C2 C 0.023(2) 0.0001(18) 0.032(2) 0.0035(14) 0.0069(16) 0.0109(16)
N2 N 0.046(2) 0.034(2) 0.025(2) 0.0005(17) 0.0014(16) -0.0026(17)
N3 N 0.063(2) 0.044(3) 0.037(2) -0.0089(19) 0.0033(18) -0.0115(19)
N4 N 0.068(3) 0.060(3) 0.026(2) -0.009(2) -0.0022(18) 0.0033(18)
N5 N 0.068(3) 0.048(3) 0.052(3) 0.010(2) 0.008(2) -0.013(2)
N6 N 0.067(3) 0.065(3) 0.033(2) 0.008(2) 0.0076(19) -0.006(2)
C3 C 0.036(2) 0.030(3) 0.034(3) 0.002(2) 0.0075(19) -0.004(2)
C4 C 0.040(2) 0.029(3) 0.032(2) 0.005(2) 0.0027(19) 0.002(2)
C5 C 0.037(2) 0.024(3) 0.039(3) -0.001(2) -0.004(2) 0.000(2)
C6 C 0.051(3) 0.036(3) 0.026(2) 0.001(2) -0.0079(19) 0.013(2)
C7 C 0.038(2) 0.027(3) 0.034(3) -0.003(2) 0.0013(19) 0.002(2)
C8 C 0.032(2) 0.035(3) 0.025(2) 0.0015(19) 0.0040(18) -0.002(2)
C9 C 0.073(3) 0.055(3) 0.037(3) 0.003(3) 0.006(2) -0.012(2)
C10 C 0.080(4) 0.054(3) 0.038(3) -0.006(3) 0.000(2) -0.008(2)
C11 C 0.046(3) 0.046(3) 0.030(2) 0.000(2) 0.009(2) -0.002(2)
C12 C 0.037(2) 0.040(3) 0.032(2) -0.001(2) 0.0030(19) -0.002(2)
C13 C 0.072(3) 0.063(4) 0.036(3) -0.005(3) 0.001(2) -0.007(3)
C14 C 0.063(3) 0.036(3) 0.029(2) 0.012(2) 0.002(2) 0.015(2)
C15 C 0.079(4) 0.056(4) 0.037(3) -0.004(3) -0.001(2) -0.008(3)
C16 C 0.080(4) 0.052(3) 0.039(3) 0.003(3) 0.002(2) -0.008(2)
C17 C 0.069(3) 0.059(4) 0.041(3) -0.003(3) -0.001(2) -0.010(3)
C18 C 0.073(3) 0.060(4) 0.038(3) 0.000(3) 0.006(2) -0.012(3)
C19 C 0.075(3) 0.057(4) 0.043(3) 0.006(3) 0.000(3) -0.008(3)
C20 C 0.086(4) 0.053(3) 0.035(3) 0.007(3) 0.007(2) -0.007(2)
C21 C 0.047(3) 0.041(3) 0.032(2) 0.000(2) -0.007(2) -0.005(2)
C22 C 0.038(3) 0.043(3) 0.042(3) 0.002(2) 0.002(2) -0.012(2)
C23 C 0.085(4) 0.053(4) 0.040(3) 0.005(3) 0.002(3) -0.006(3)
C24 C 0.069(3) 0.058(4) 0.044(3) -0.003(3) 0.002(2) -0.009(3)
C25 C 0.029(2) 0.036(3) 0.031(2) -0.0002(19) 0.0010(18) -0.007(2)
C26 C 0.031(2) 0.027(3) 0.029(2) -0.0001(18) -0.0002(18) -0.003(2)
C27 C 0.042(3) 0.023(3) 0.060(3) 0.002(2) 0.015(2) -0.006(2)
C28 C 0.068(3) 0.045(3) 0.040(3) -0.005(2) 0.000(2) -0.008(2)
C29 C 0.032(2) 0.033(3) 0.029(2) 0.0011(19) 0.0010(18) 0.001(2)
C30 C 0.051(3) 0.047(3) 0.035(3) -0.003(2) 0.003(2) -0.006(2)
C31 C 0.047(3) 0.047(3) 0.033(2) 0.004(2) 0.003(2) -0.005(2)
C32 C 0.041(3) 0.050(3) 0.030(3) 0.000(2) 0.003(2) 0.005(2)
C33 C 0.034(2) 0.032(3) 0.036(3) -0.0001(19) 0.0010(19) -0.003(2)
C34 C 0.038(3) 0.049(3) 0.032(3) 0.000(2) 0.001(2) 0.001(2)
C35 C 0.035(2) 0.028(3) 0.031(2) 0.0020(19) 0.0052(18) 0.001(2)
C36 C 0.090(4) 0.051(4) 0.041(3) -0.008(3) 0.008(3) -0.007(3)
C37 C 0.067(3) 0.051(3) 0.032(3) -0.002(2) 0.000(2) -0.008(2)
C38 C 0.035(2) 0.029(3) 0.047(3) -0.0035(19) -0.009(2) -0.007(2)
C39 C 0.032(2) 0.040(3) 0.031(3) 0.001(2) -0.0010(19) -0.002(2)
C40 C 0.090(4) 0.049(3) 0.041(3) -0.009(3) 0.004(3) -0.003(3)
C41 C 0.070(3) 0.050(3) 0.042(3) 0.001(2) 0.004(2) -0.007(2)
C42 C 0.036(2) 0.038(3) 0.027(2) 0.002(2) 0.0037(18) -0.001(2)
C43 C 0.095(4) 0.057(4) 0.040(3) 0.005(3) -0.006(3) -0.008(3)
C44 C 0.042(3) 0.052(3) 0.028(2) -0.004(2) -0.0037(19) 0.014(2)
C45 C 0.038(2) 0.053(3) 0.026(2) 0.007(2) 0.0016(19) 0.009(2)
C46 C 0.061(3) 0.052(3) 0.038(3) 0.000(2) 0.006(2) -0.006(2)
C47 C 0.069(4) 0.042(4) 0.088(4) 0.020(3) 0.018(3) 0.027(3)
C48 C 0.035(3) 0.131(6) 0.058(4) 0.019(3) 0.005(3) -0.003(4)
C49 C 0.038(3) 0.164(7) 0.045(3) -0.016(4) 0.008(2) -0.010(4)
C50 C 0.068(3) 0.043(4) 0.094(4) -0.027(3) -0.017(3) 0.041(3)
C51 C 0.085(4) 0.067(4) 0.056(4) -0.013(3) -0.001(3) 0.033(3)
C52 C 0.099(4) 0.043(4) 0.061(4) 0.004(3) -0.019(3) 0.007(3)
C53 C 0.127(5) 0.067(4) 0.047(3) -0.009(3) 0.009(3) -0.008(3)
C54 C 0.129(5) 0.064(4) 0.049(4) 0.003(4) -0.003(3) -0.004(3)
C55 C 0.096(4) 0.072(4) 0.053(4) 0.012(3) 0.001(3) 0.036(3)
C56 C 0.097(4) 0.050(4) 0.066(4) 0.002(3) 0.012(3) 0.010(3)

loop_
_atom_type_symbol
_atom_type_scat_dispersion_real
_atom_type_scat_dispersion_imag
_atom_type_scat_source
C 0.0033 0.0016 'International Tables Vol C tables 4.2.6.8 and 6.1.1.1'
N 0.0061 0.0033 'International Tables Vol C tables 4.2.6.8 and 6.1.1.1'
S 0.1246 0.1234 'International Tables Vol C tables 4.2.6.8 and 6.1.1.1'
O 0.0106 0.0060 'International Tables Vol C tables 4.2.6.8 and 6.1.1.1'
H 0.0000 0.0000 'International Tables Vol C tables 4.2.6.8 and 6.1.1.1'

loop_
_geom_angle_atom_site_label_1
_geom_angle_atom_site_label_2
_geom_angle_atom_site_label_3
_geom_angle
N3 S1 N4 101.67(18)
N5 S2 N6 101.2(2)
C45 S3 C55 92.0(2)
C44 S4 C51 91.6(3)
C27 S5 C47 92.0(2)
C38 S6 C50 91.9(2)
C38 C1 C49 103.0(3)
C38 C1 H1c1 128.498
C49 C1 H1c1 128.4989
C3 N1 C4 113.9(3)
C3 N1 C21 122.5(3)
C4 N1 C21 123.2(3)
C27 C2 C48 104.0(3)
C27 C2 H1c2 127.9802
C48 C2 H1c2 127.9801
C5 N2 C7 112.8(3)
C5 N2 C11 122.3(3)
C7 N2 C11 124.4(3)
S1 N3 C12 106.4(3)
S1 N4 C32 106.1(3)
S2 N5 C22 106.5(3)
S2 N6 C34 106.5(3)
O1 C3 N1 123.7(4)
O1 C3 C8 130.6(4)
N1 C3 C8 105.7(3)
O2 C4 N1 123.8(4)
O2 C4 C29 130.7(4)
N1 C4 C29 105.4(3)
O3 C5 N2 122.8(4)
O3 C5 C25 131.6(4)
N2 C5 C25 105.6(3)
C45 C6 C56 110.4(4)
C45 C6 H1c6 124.8099
C56 C6 H1c6 124.8115
O4 C7 N2 122.9(4)
O4 C7 C26 130.3(4)
N2 C7 C26 106.7(4)
C3 C8 C29 107.6(3)
C3 C8 C35 127.7(4)
C29 C8 C35 124.3(3)
C16 C9 C20 114.2(4)
C16 C9 H1c9 109.4721
C16 C9 H2c9 109.4701
C20 C9 H1c9 109.4704
C20 C9 H2c9 109.4711
H1c9 C9 H2c9 104.2738
C13 C10 C24 116.1(4)
C13 C10 H1c10 109.4718
C13 C10 H2c10 109.4722
C24 C10 H1c10 109.4709
C24 C10 H2c10 109.4708
H1c10 C10 H2c10 101.8725
N2 C11 C31 115.8(3)
N2 C11 H1c11 109.4717
N2 C11 H2c11 109.4718
C31 C11 H1c11 109.4706
C31 C11 H2c11 109.471
H1c11 C11 H2c11 102.3576
N3 C12 C32 113.4(3)
N3 C12 C35 124.7(4)
C32 C12 C35 121.9(4)
C10 C13 C15 114.4(4)
C10 C13 H1c13 109.4704
C10 C13 H2c13 109.4714
C15 C13 H1c13 109.4715
C15 C13 H2c13 109.4712
H1c13 C13 H2c13 104.0422
C44 C14 C52 109.6(4)
C44 C14 H1c14 125.2232
C52 C14 H1c14 125.2244
C13 C15 C17 116.3(4)
C13 C15 H1c15 109.4702
C13 C15 H2c15 109.471
C17 C15 H1c15 109.4721
C17 C15 H2c15 109.4717
H1c15 C15 H2c15 101.7079
C9 C16 C18 116.1(4)
C9 C16 H1c16 109.4703
C9 C16 H2c16 109.4702
C18 C16 H1c16 109.4725
C18 C16 H2c16 109.4718
H1c16 C16 H2c16 101.9563
C15 C17 C40 115.4(4)
C15 C17 H1c17 109.4702
C15 C17 H2c17 109.4708
C40 C17 H1c17 109.4719
C40 C17 H2c17 109.4719
H1c17 C17 H2c17 102.8139
C16 C18 C41 115.3(4)
C16 C18 H1c18 109.471
C16 C18 H2c18 109.4712
C41 C18 H1c18 109.4717
C41 C18 H2c18 109.4708
H1c18 C18 H2c18 102.8997
C20 C19 C23 114.8(4)
C20 C19 H1c19 109.4696
C20 C19 H2c19 109.4711
C23 C19 H1c19 109.4721
C23 C19 H2c19 109.4716
H1c19 C19 H2c19 103.5369
C9 C20 C19 116.4(4)
C9 C20 H1c20 109.4703
C9 C20 H2c20 109.4711
C19 C20 H1c20 109.4716
C19 C20 H2c20 109.4714
H1c20 C20 H2c20 101.4574
N1 C21 C30 115.3(3)
N1 C21 H1c21 109.4714
N1 C21 H2c21 109.4702
C30 C21 H1c21 109.4714
C30 C21 H2c21 109.4725
H1c21 C21 H2c21 102.979
N5 C22 C33 124.5(4)
N5 C22 C34 112.6(4)
C33 C22 C34 122.9(4)
C19 C23 C43 116.2(4)
C19 C23 H1c23 109.4704
C19 C23 H2c23 109.4708
C43 C23 H1c23 109.4723
C43 C23 H2c23 109.4721
H1c23 C23 H2c23 101.8014
C10 C24 C28 115.3(4)
C10 C24 H1c24 109.4718
C10 C24 H2c24 109.4713
C28 C24 H1c24 109.4712
C28 C24 H2c24 109.4704
H1c24 C24 H2c24 102.9202
C5 C25 C26 107.6(3)
C5 C25 C33 127.1(4)
C26 C25 C33 124.8(4)
C7 C26 C25 107.1(3)
C7 C26 C39 128.5(4)
C25 C26 C39 123.9(4)
S5 C27 C2 112.2(3)
S5 C27 C33 121.1(3)
C2 C27 C33 126.7(3)
C24 C28 C37 115.9(4)
C24 C28 H1c28 109.4702
C24 C28 H2c28 109.4717
C37 C28 H1c28 109.4711
C37 C28 H2c28 109.4716
H1c28 C28 H2c28 102.2285
C4 C29 C8 107.1(3)
C4 C29 C42 128.0(4)
C8 C29 C42 124.6(4)
C21 C30 C37 109.9(3)
C21 C30 H1c30 109.4714
C21 C30 H2c30 109.472
C37 C30 H1c30 109.4709
C37 C30 H2c30 109.4706
H1c30 C30 H2c30 109.0811
C11 C31 C46 110.4(3)
C11 C31 H1c31 109.4717
C11 C31 H2c31 109.4715
C46 C31 H1c31 109.4702
C46 C31 H2c31 109.4713
H1c31 C31 H2c31 108.5211
N4 C32 C12 112.4(4)
N4 C32 C42 125.1(4)
C12 C32 C42 122.4(4)
C22 C33 C25 113.0(4)
C22 C33 C27 121.5(4)
C25 C33 C27 125.5(4)
N6 C34 C22 113.1(4)
N6 C34 C39 125.2(4)
C22 C34 C39 121.6(4)
C8 C35 C12 113.7(4)
C8 C35 C38 125.3(3)
C12 C35 C38 121.0(3)
C40 C36 C53 114.6(4)
C40 C36 H1c36 109.4703
C40 C36 H2c36 109.4704
C53 C36 H1c36 109.4718
C53 C36 H2c36 109.4723
H1c36 C36 H2c36 103.7529
C28 C37 C30 115.6(4)
C28 C37 H1c37 109.4703
C28 C37 H2c37 109.4704
C30 C37 H1c37 109.4714
C30 C37 H2c37 109.4729
H1c37 C37 H2c37 102.6135
S6 C38 C1 112.7(3)
S6 C38 C35 121.2(3)
C1 C38 C35 126.2(3)
C26 C39 C34 113.7(4)
C26 C39 C45 125.9(4)
C34 C39 C45 120.4(4)
C17 C40 C36 116.8(4)
C17 C40 H1c40 109.472
C17 C40 H2c40 109.4712
C36 C40 H1c40 109.4706
C36 C40 H2c40 109.4717
H1c40 C40 H2c40 100.9527
C18 C41 C46 116.0(4)
C18 C41 H1c41 109.471
C18 C41 H2c41 109.4715
C46 C41 H1c41 109.4712
C46 C41 H2c41 109.4714
H1c41 C41 H2c41 101.9815
C29 C42 C32 113.0(4)
C29 C42 C44 125.3(4)
C32 C42 C44 121.6(3)
C23 C43 C54 114.0(4)
C23 C43 H1c43 109.4705
C23 C43 H2c43 109.4709
C54 C43 H1c43 109.4718
C54 C43 H2c43 109.4712
H1c43 C43 H2c43 104.5192
S4 C44 C14 111.0(3)
S4 C44 C42 119.9(3)
C14 C44 C42 129.1(4)
S3 C45 C6 110.6(3)
S3 C45 C39 120.7(3)
C6 C45 C39 128.7(3)
C31 C46 C41 116.0(4)
C31 C46 H1c46 109.4713
C31 C46 H2c46 109.47
C41 C46 H1c46 109.4715
C41 C46 H2c46 109.4713
H1c46 C46 H2c46 102.0684
S5 C47 C48 112.7(5)
S5 C47 H1c47 123.6735
C48 C47 H1c47 123.6762
C2 C48 C47 118.9(5)
C2 C48 H1c48 120.5637
C47 C48 H1c48 120.5647
C1 C49 C50 119.9(5)
C1 C49 H1c49 120.0505
C50 C49 H1c49 120.0502
S6 C50 C49 112.2(5)
S6 C50 H1c50 123.891
C49 C50 H1c50 123.8925
S4 C51 C52 112.5(4)
S4 C51 H1c51 123.7337
C52 C51 H1c51 123.7343
C14 C52 C51 115.3(5)
C14 C52 H1c52 122.351
C51 C52 H1c52 122.3527
C36 C53 H1c53 109.4703
C36 C53 H2c53 109.4715
C36 C53 H3c53 109.471
H1c53 C53 H2c53 109.4716
H1c53 C53 H3c53 109.4712
H2c53 C53 H3c53 109.4718
C43 C54 H1c54 109.471
C43 C54 H2c54 109.4701
C43 C54 H3c54 109.4712
H1c54 C54 H2c54 109.4731
H1c54 C54 H3c54 109.4713
H2c54 C54 H3c54 109.4706
S3 C55 C56 112.9(4)
S3 C55 H1c55 123.5381
C56 C55 H1c55 123.5394
C6 C56 C55 114.0(5)
C6 C56 H1c56 122.9933
C55 C56 H1c56 122.9945

loop_
_geom_bond_atom_site_label_1
_geom_bond_atom_site_label_2
_geom_bond_distance
S1 N3 1.593(4)
S1 N4 1.608(4)
S2 N5 1.606(4)
S2 N6 1.609(4)
S3 C45 1.715(4)
S3 C55 1.666(6)
S4 C44 1.722(4)
S4 C51 1.679(6)
S5 C27 1.700(4)
S5 C47 1.665(6)
S6 C38 1.699(4)
S6 C50 1.655(6)
O1 C3 1.201(5)
O2 C4 1.197(5)
O3 C5 1.202(5)
O4 C7 1.206(5)
C1 C38 1.512(5)
C1 C49 1.383(8)
C1 H1c1 0.96
N1 C3 1.376(5)
N1 C4 1.392(5)
N1 C21 1.480(5)
C2 C27 1.504(5)
C2 C48 1.397(8)
C2 H1c2 0.96
N2 C5 1.391(5)
N2 C7 1.387(5)
N2 C11 1.462(5)
N3 C12 1.344(5)
N4 C32 1.352(5)
N5 C22 1.359(6)
N6 C34 1.349(5)
C3 C8 1.498(5)
C4 C29 1.501(5)
C5 C25 1.497(6)
C6 C45 1.402(6)
C6 C56 1.397(7)
C6 H1c6 0.96
C7 C26 1.481(5)
C8 C29 1.424(6)
C8 C35 1.359(5)
C9 C16 1.498(6)
C9 C20 1.510(6)
C9 H1c9 0.96
C9 H2c9 0.96
C10 C13 1.502(6)
C10 C24 1.498(6)
C10 H1c10 0.96
C10 H2c10 0.96
C11 C31 1.502(5)
C11 H1c11 0.96
C11 H2c11 0.96
C12 C32 1.432(6)
C12 C35 1.436(5)
C13 C15 1.495(6)
C13 H1c13 0.96
C13 H2c13 0.96
C14 C44 1.388(6)
C14 C52 1.412(7)
C14 H1c14 0.96
C15 C17 1.500(6)
C15 H1c15 0.96
C15 H2c15 0.96
C16 C18 1.488(6)
C16 H1c16 0.96
C16 H2c16 0.96
C17 C40 1.490(6)
C17 H1c17 0.96
C17 H2c17 0.96
C18 C41 1.499(6)
C18 H1c18 0.96
C18 H2c18 0.96
C19 C20 1.502(6)
C19 C23 1.498(6)
C19 H1c19 0.96
C19 H2c19 0.96
C20 H1c20 0.96
C20 H2c20 0.96
C21 C30 1.502(6)
C21 H1c21 0.96
C21 H2c21 0.96
C22 C33 1.427(6)
C22 C34 1.433(7)
C23 C43 1.493(6)
C23 H1c23 0.96
C23 H2c23 0.96
C24 C28 1.509(6)
C24 H1c24 0.96
C24 H2c24 0.96
C25 C26 1.423(6)
C25 C33 1.365(6)
C26 C39 1.364(5)
C27 C33 1.468(6)
C28 C37 1.495(6)
C28 H1c28 0.96
C28 H2c28 0.96
C29 C42 1.364(5)
C30 C37 1.506(5)
C30 H1c30 0.96
C30 H2c30 0.96
C31 C46 1.508(6)
C31 H1c31 0.96
C31 H2c31 0.96
C32 C42 1.440(6)
C34 C39 1.440(6)
C35 C38 1.464(6)
C36 C40 1.498(6)
C36 C53 1.506(7)
C36 H1c36 0.96
C36 H2c36 0.96
C37 H1c37 0.96
C37 H2c37 0.96
C39 C45 1.470(6)
C40 H1c40 0.96
C40 H2c40 0.96
C41 C46 1.503(6)
C41 H1c41 0.96
C41 H2c41 0.96
C42 C44 1.471(6)
C43 C54 1.496(7)
C43 H1c43 0.96
C43 H2c43 0.96
C46 H1c46 0.96
C46 H2c46 0.96
C47 C48 1.327(8)
C47 H1c47 0.96
C48 H1c48 0.96
C49 C50 1.339(8)
C49 H1c49 0.96
C50 H1c50 0.96
C51 C52 1.308(8)
C51 H1c51 0.96
C52 H1c52 0.96
C53 H1c53 0.96
C53 H2c53 0.96
C53 H3c53 0.96
C54 H1c54 0.96
C54 H2c54 0.96
C54 H3c54 0.96
C55 C56 1.338(7)
C55 H1c55 0.96
C56 H1c56 0.96

loop_
_geom_hbond_atom_site_label_D
_geom_hbond_atom_site_label_H
_geom_hbond_atom_site_label_A
_geom_hbond_distance_DH
_geom_hbond_distance_HA
_geom_hbond_distance_DA
_geom_hbond_angle_DHA
C6 H1c6 O4 0.96 2.49 2.889(5) 104.68
C14 H1c14 O2 0.96 2.50 2.869(5) 102.89
